data_7248603
loop_
_publ_author_name
'Khan, Yaqoot'
'Ismail, Ismail'
'Ma, Hongwei'
'Li, Zhongkui'
'Li, Hui'

_publ_section_title
;
 Sugar--nucleobase hydrogen bonding in cytidine 5&#x2032;-monophosphate
 nucleotide-cadmium coordination complexes
;
_journal_issue 21
_journal_name_full CrystEngComm
_journal_page_first 2775
_journal_page_last 2783
_journal_paper_doi 10.1039/D4CE00150H
_journal_volume 26
_journal_year 2024
_chemical_absolute_configuration ad
_chemical_formula_moiety 'C28 H38 Cd N10 O16 P2, 2(H2 O), H O, O'
_chemical_formula_sum 'C28 H43 Cd N10 O20 P2'
_chemical_formula_weight 1014.06
_space_group_crystal_system orthorhombic
_space_group_IT_number 19
_space_group_name_Hall 'P 2ac 2ab'
_space_group_name_H-M_alt 'P 21 21 21'
_atom_sites_solution_hydrogens mixed
_atom_sites_solution_primary dual
_audit_block_doi 10.5517/ccdc.csd.cc2g2962
_audit_creation_date 2024-03-23
_audit_creation_method
;
Olex2 1.5
(compiled 2023.03.06 svn.rbb2c1857 for OlexSys, GUI svn.r6748)
;
_audit_update_record
;
2024-04-01 deposited with the CCDC.	2024-04-24 downloaded from the CCDC.
;
_cell_angle_alpha 90
_cell_angle_beta 90
_cell_angle_gamma 90
_cell_formula_units_Z 4
_cell_length_a 13.5898(15)
_cell_length_b 14.6787(17)
_cell_length_c 21.008(2)
_cell_measurement_reflns_used 9865
_cell_measurement_temperature 296.15
_cell_measurement_theta_max 28.241
_cell_measurement_theta_min 2.260
_cell_volume 4190.7(8)
_computing_cell_refinement 'SAINT v8.34A (Bruker, 2013)'
_computing_data_reduction 'SAINT v8.34A (Bruker, 2013)'
_computing_molecular_graphics 'Olex2 1.5 (Dolomanov et al., 2009)'
_computing_publication_material 'Olex2 1.5 (Dolomanov et al., 2009)'
_computing_structure_refinement 'SHELXL 2018/3 (Sheldrick, 2015)'
_computing_structure_solution 'SHELXT 2014/4 (Sheldrick, 2014)'
_diffrn_ambient_temperature 296.15
_diffrn_measured_fraction_theta_full 0.999
_diffrn_measured_fraction_theta_max 0.948
_diffrn_measurement_device_type 'Bruker APEX-II CCD'
_diffrn_measurement_method '\f and \w scans'
_diffrn_radiation_type MoK\a
_diffrn_radiation_wavelength 0.71073
_diffrn_reflns_av_R_equivalents 0.0562
_diffrn_reflns_av_unetI/netI 0.0571
_diffrn_reflns_Laue_measured_fraction_full 0.999
_diffrn_reflns_Laue_measured_fraction_max 0.948
_diffrn_reflns_limit_h_max 18
_diffrn_reflns_limit_h_min -19
_diffrn_reflns_limit_k_max 21
_diffrn_reflns_limit_k_min -20
_diffrn_reflns_limit_l_max 30
_diffrn_reflns_limit_l_min -30
_diffrn_reflns_number 58229
_diffrn_reflns_point_group_measured_fraction_full 0.999
_diffrn_reflns_point_group_measured_fraction_max 0.921
_diffrn_reflns_theta_full 25.242
_diffrn_reflns_theta_max 31.695
_diffrn_reflns_theta_min 1.785
_exptl_absorpt_coefficient_mu 0.687
_exptl_absorpt_correction_type none
_exptl_crystal_colour colourless
_exptl_crystal_colour_primary colourless
_exptl_crystal_density_diffrn 1.607
_exptl_crystal_description block
_exptl_crystal_F_000 2076
_exptl_crystal_size_max 0.35
_exptl_crystal_size_mid 0.25
_exptl_crystal_size_min 0.25
_refine_diff_density_max 1.595
_refine_diff_density_min -0.486
_refine_diff_density_rms 0.087
_refine_ls_abs_structure_details
;
 Flack x determined using 4063 quotients [(I+)-(I-)]/[(I+)+(I-)]
 (Parsons, Flack and Wagner, Acta Cryst. B69 (2013) 249-259).
;
_refine_ls_abs_structure_Flack 0.000(8)
_refine_ls_extinction_method none
_refine_ls_goodness_of_fit_ref 1.026
_refine_ls_hydrogen_treatment mixed
_refine_ls_matrix_type full
_refine_ls_number_parameters 569
_refine_ls_number_reflns 13047
_refine_ls_number_restraints 8
_refine_ls_restrained_S_all 1.026
_refine_ls_R_factor_all 0.0590
_refine_ls_R_factor_gt 0.0435
_refine_ls_shift/su_max 0.000
_refine_ls_shift/su_mean 0.000
_refine_ls_structure_factor_coef Fsqd
_refine_ls_weighting_details 'w=1/[\s^2^(Fo^2^)+(0.0482P)^2^+1.4315P] where P=(Fo^2^+2Fc^2^)/3'
_refine_ls_weighting_scheme calc
_refine_ls_wR_factor_gt 0.0950
_refine_ls_wR_factor_ref 0.1006
_reflns_Friedel_coverage 0.777
_reflns_Friedel_fraction_full 1.000
_reflns_Friedel_fraction_max 0.888
_reflns_number_gt 10824
_reflns_number_total 13047
_reflns_threshold_expression 'I > 2\s(I)'
_cod_data_source_file d4ce00150h2.cif
_cod_data_source_block 1_a
_cod_depositor_comments 'Adding full bibliography for 7248599--7248603.cif.'
_cod_original_cell_volume 4190.8(8)
_cod_database_code 7248603
_shelx_shelxl_version_number 2018/3
_shelx_space_group_comment
;
The symmetry employed for this shelxl refinement is uniquely defined
by the following loop, which should always be used as a source of
symmetry information in preference to the above space-group names.
They are only intended as comments.
;
_shelx_estimated_absorpt_t_max 0.847
_shelx_estimated_absorpt_t_min 0.795
_olex2_refinement_description
;
1. Fixed Uiso
 At 1.2 times of:
  All C(H) groups, All C(H,H) groups, All N(H) groups, All N(H,H) groups
 At 1.5 times of:
  All O(H) groups, All O(H,H) groups
2. Restrained distances
 H17B-O18
 2.04 with sigma of 0.02
 H3A-H20B
 2.12 with sigma of 0.02
3. Uiso/Uaniso restraints and constraints
Uanis(O18) \\sim Ueq: with sigma of 0.003 and sigma for terminal atoms of 0.006
4. Others
 Fixed Z: Cd1(0.26464)
5.a Rotating group:
 O3(H3A,H3B), O4(H4A,H4B)
5.b Ternary CH refined with riding coordinates:
 C6(H6), C16(H16), C17(H17), C23(H23), C24(H24), C25(H25)
5.c Secondary CH2 refined with riding coordinates:
 C5(H5A,H5B), C15(H15A,H15B), C26(H26A,H26B), C27(H27A,H27B)
5.d Aromatic/amide H refined with riding coordinates:
 C1(H1), C2(H2), N6(H6A), C7(H7), C8(H8), C9(H9), C11(H11), C12(H12), C14(H14),
  C19(H19), C20(H20), C21(H21), C22(H22)
5.e X=CH2 refined with riding coordinates:
 N7(H7A,H7B), N10(H10A,H10B)
5.f Idealised tetrahedral OH refined as rotating group:
 O5(H5), O9(H9A), O15(H15)
;
_smtbx_masks_void_probe_radius 1.2
_smtbx_masks_void_truncation_radius 1.2
_olex2_submission_special_instructions 'No special instructions were received'

loop_
_space_group_symop_operation_xyz
'x, y, z'
'-x+1/2, -y, z+1/2'
'-x, y+1/2, -z+1/2'
'x+1/2, -y+1/2, -z'

loop_
_atom_site_label
_atom_site_type_symbol
_atom_site_fract_x
_atom_site_fract_y
_atom_site_fract_z
_atom_site_U_iso_or_equiv
_atom_site_adp_type
_atom_site_occupancy
_atom_site_site_symmetry_order
_atom_site_calc_flag
_atom_site_refinement_flags_posn
_atom_site_refinement_flags_adp
_atom_site_refinement_flags_occupancy
_atom_site_disorder_assembly
_atom_site_disorder_group
N1 N 0.8614(2) 0.4679(3) 0.26325(19) 0.0290(7) Uani 1 1 d . . . . .
O1 O 1.0509(2) 0.5858(2) 0.32913(14) 0.0290(7) Uani 1 1 d . . . . .
P1 P 1.07022(8) 0.60054(8) 0.39841(5) 0.0234(2) Uani 1 1 d . . . . .
Cd1 Cd 1.03159(2) 0.46516(2) 0.264640 0.02235(7) Uani 1 1 d . . . . .
C1 C 0.7760(3) 0.2103(4) 0.3132(2) 0.0348(11) Uani 1 1 d . . . . .
H1 H 0.837118 0.208595 0.333050 0.042 Uiso 1 1 calc R U . . .
C1A C 0.6083(4) 0.6955(5) 0.3548(3) 0.0438(14) Uani 1 1 d . . . . .
C2 C 0.8091(3) 0.4910(4) 0.2124(3) 0.0385(12) Uani 1 1 d . . . . .
H2 H 0.842296 0.509038 0.175804 0.046 Uiso 1 1 calc R U . . .
P2 P 1.05658(8) 0.27985(7) 0.36668(5) 0.0211(2) Uani 1 1 d . . . . .
O2 O 1.0364(3) 0.38106(19) 0.35876(14) 0.0278(6) Uani 1 1 d . . . . .
N2 N 0.2008(3) 0.4529(3) 0.25083(18) 0.0294(9) Uani 1 1 d . . . . .
O3 O 1.0197(3) 0.3328(2) 0.20485(17) 0.0356(8) Uani 1 1 d . . . . .
H3A H 0.993776 0.339799 0.160539 0.053 Uiso 1 1 d DR U . . .
H3B H 1.083644 0.303568 0.193920 0.053 Uiso 1 1 d R U . . .
C3 C 0.6763(3) 0.2016(3) 0.2218(2) 0.0294(10) Uani 1 1 d . . . . .
N3 N 0.5533(3) 0.4601(4) 0.2733(2) 0.0498(12) Uani 1 1 d . . . . .
C4 C 0.6782(3) 0.7155(3) 0.2495(2) 0.0283(10) Uani 1 1 d . . . . .
O4 O 1.0336(3) 0.5550(2) 0.17497(15) 0.0366(7) Uani 1 1 d . . . . .
H4A H 0.989886 0.606521 0.176057 0.055 Uiso 1 1 d R U . . .
H4B H 1.009269 0.525480 0.137247 0.055 Uiso 1 1 d R U . . .
N4 N 0.5062(3) 0.4636(4) 0.2255(2) 0.0514(12) Uani 1 1 d . . . . .
C5 C 0.9611(4) 0.6744(4) 0.4885(2) 0.0371(11) Uani 1 1 d . . . . .
H5A H 0.981250 0.737792 0.489185 0.044 Uiso 1 1 calc R U . . .
H5B H 1.003951 0.640490 0.516864 0.044 Uiso 1 1 calc R U . . .
O5 O 1.0881(3) 0.5089(2) 0.43449(17) 0.0419(9) Uani 1 1 d . . . . .
H5 H 1.075874 0.466082 0.410720 0.063 Uiso 1 1 calc R U . . .
N5 N 0.7028(3) 0.6886(4) 0.3778(2) 0.0459(12) Uani 1 1 d . . . . .
C6 C 0.8173(4) 0.1659(3) 0.4907(2) 0.0340(11) Uani 1 1 d . . . . .
H6 H 0.869278 0.131061 0.469336 0.041 Uiso 1 1 calc R U . . .
N6 N 0.6012(3) 0.7091(3) 0.2896(2) 0.0351(10) Uani 1 1 d . . . . .
H6A H 0.543190 0.713879 0.273565 0.042 Uiso 1 1 calc R U . . .
O6 O 1.1520(3) 0.6632(2) 0.41610(18) 0.0359(8) Uani 1 1 d . . . . .
C7 C 0.7717(3) 0.1985(4) 0.2501(2) 0.0330(11) Uani 1 1 d . . . . .
H7 H 0.827991 0.188797 0.225909 0.040 Uiso 1 1 calc R U . . .
O7 O 0.9687(3) 0.6393(2) 0.42573(15) 0.0352(7) Uani 1 1 d . . . . .
N7 N 0.6647(3) 0.7281(3) 0.1885(2) 0.0385(10) Uani 1 1 d . . . . .
H7A H 0.606022 0.732468 0.173503 0.046 Uiso 1 1 calc R U . . .
H7B H 0.714516 0.732026 0.163419 0.046 Uiso 1 1 calc R U . . .
O8 O 0.7928(3) 0.7188(3) 0.47055(17) 0.0413(9) Uani 1 1 d . . . . .
N8 N 0.6951(3) 0.2244(3) 0.3491(2) 0.0338(9) Uani 1 1 d . . . . .
C8 C 0.8131(3) 0.4415(4) 0.3155(3) 0.0357(12) Uani 1 1 d . . . . .
H8 H 0.848924 0.423007 0.350964 0.043 Uiso 1 1 calc R U . . .
C9 C 0.7738(3) 0.7075(4) 0.2758(2) 0.0316(11) Uani 1 1 d . . . . .
H9 H 0.829115 0.711299 0.249869 0.038 Uiso 1 1 calc R U . . .
N9 N 0.5959(3) 0.2138(3) 0.2573(2) 0.0354(9) Uani 1 1 d . . . . .
O9 O 0.7658(3) 0.5524(3) 0.56596(18) 0.0461(10) Uani 1 1 d . . . . .
H9A H 0.744327 0.500200 0.565403 0.069 Uiso 1 1 calc R U . . .
N10 N 0.6664(3) 0.1906(3) 0.1597(2) 0.0385(10) Uani 1 1 d . . . . .
H10A H 0.608759 0.191372 0.142772 0.046 Uiso 1 1 calc R U . . .
H10B H 0.717496 0.182701 0.136219 0.046 Uiso 1 1 calc R U . . .
C10 C 0.4021(3) 0.4593(4) 0.2369(3) 0.0373(10) Uani 1 1 d . . . . .
O10 O 0.5358(3) 0.6917(4) 0.38845(18) 0.0680(14) Uani 1 1 d . . . . .
C11 C 0.7068(4) 0.4895(4) 0.2115(3) 0.0407(13) Uani 1 1 d . . . . .
H11 H 0.672161 0.505214 0.174890 0.049 Uiso 1 1 calc R U . . .
O11 O 1.0301(3) 0.2250(2) 0.30915(15) 0.0317(7) Uani 1 1 d . . . . .
O12 O 1.1608(3) 0.2624(2) 0.38957(17) 0.0344(8) Uani 1 1 d . . . . .
C12 C 0.3619(3) 0.4635(5) 0.2969(3) 0.0404(12) Uani 1 1 d . . . . .
H12 H 0.401153 0.467722 0.333013 0.048 Uiso 1 1 calc R U . . .
C13 C 0.6017(4) 0.2248(4) 0.3211(3) 0.0375(12) Uani 1 1 d . . . . .
O13 O 0.9819(3) 0.2421(2) 0.41980(17) 0.0417(9) Uani 1 1 d . . . . .
C14 C 0.7833(4) 0.6945(4) 0.3378(2) 0.0386(12) Uani 1 1 d . . . . .
H14 H 0.846063 0.689060 0.354951 0.046 Uiso 1 1 calc R U . . .
O14 O 0.7849(3) 0.2973(3) 0.42789(17) 0.0367(8) Uani 1 1 d . . . . .
C15 C 0.9459(3) 0.2927(3) 0.4730(2) 0.0311(10) Uani 1 1 d . . . . .
H15A H 0.952023 0.357545 0.464820 0.037 Uiso 1 1 calc R U . . .
H15B H 0.983777 0.278129 0.510731 0.037 Uiso 1 1 calc R U . . .
O15 O 0.8134(3) 0.1394(3) 0.55517(18) 0.0443(9) Uani 1 1 d . . . . .
H15 H 0.756261 0.141111 0.567611 0.067 Uiso 1 1 calc R U . . .
C16 C 0.8391(3) 0.2681(3) 0.4830(2) 0.0281(9) Uani 1 1 d . . . . .
H16 H 0.814279 0.300589 0.520481 0.034 Uiso 1 1 calc R U . . .
O16 O 0.5276(3) 0.2363(4) 0.35514(18) 0.0618(13) Uani 1 1 d . . . . .
C17 C 0.8565(4) 0.6661(4) 0.5103(2) 0.0329(10) Uani 1 1 d . . . . .
H17 H 0.851973 0.689770 0.553805 0.039 Uiso 1 1 calc R U . . .
C18 C 0.6583(3) 0.4641(4) 0.2660(3) 0.0360(10) Uani 1 1 d . . . . .
C19 C 0.2415(3) 0.4475(4) 0.1936(3) 0.0365(12) Uani 1 1 d . . . . .
H19 H 0.200818 0.440456 0.158381 0.044 Uiso 1 1 calc R U . . .
C20 C 0.3427(4) 0.4518(4) 0.1842(3) 0.0423(13) Uani 1 1 d . . . . .
H20 H 0.369399 0.449673 0.143450 0.051 Uiso 1 1 calc R U . . .
C21 C 0.7113(4) 0.4410(4) 0.3184(3) 0.0399(13) Uani 1 1 d . . . . .
H21 H 0.679422 0.424953 0.355980 0.048 Uiso 1 1 calc R U . . .
C22 C 0.2597(3) 0.4609(4) 0.3009(2) 0.0359(11) Uani 1 1 d . . . . .
H22 H 0.230983 0.465125 0.341009 0.043 Uiso 1 1 calc R U . . .
C23 C 0.7031(4) 0.2379(5) 0.4184(3) 0.0475(15) Uani 1 1 d . . . . .
H23 H 0.643023 0.266980 0.434284 0.057 Uiso 1 1 calc R U . . .
C24 C 0.8193(5) 0.5688(4) 0.5101(3) 0.0456(14) Uani 1 1 d . . . . .
H24 H 0.874877 0.526524 0.507318 0.055 Uiso 1 1 calc R U . . .
C25 C 0.7185(4) 0.6593(6) 0.4457(3) 0.061(2) Uani 1 1 d . . . . .
H25 H 0.657376 0.665451 0.470076 0.073 Uiso 1 1 calc R U . . .
C26 C 0.7594(6) 0.5628(5) 0.4520(3) 0.0585(19) Uani 1 1 d . . . . .
H26A H 0.706955 0.518487 0.456701 0.070 Uiso 1 1 calc R U . . .
H26B H 0.799380 0.546585 0.415432 0.070 Uiso 1 1 calc R U . . .
C27 C 0.7227(7) 0.1520(6) 0.4556(3) 0.082(3) Uani 1 1 d . . . . .
H27A H 0.669533 0.140632 0.485374 0.099 Uiso 1 1 calc R U . . .
H27B H 0.728003 0.100284 0.427111 0.099 Uiso 1 1 calc R U . . .
O20 O 0.8957(4) 0.3388(3) 0.1001(3) 0.0591(13) Uani 1 1 d . . . . .
H20A H 0.848(7) 0.376(6) 0.089(4) 0.089 Uiso 1 1 d . U . . .
H20B H 0.887(5) 0.273(5) 0.104(3) 0.089 Uiso 1 1 d D U . . .
O17 O 0.6577(5) 0.4040(4) 0.5526(3) 0.0735(17) Uani 1 1 d . . . . .
H17A H 0.658(9) 0.363(7) 0.567(5) 0.110 Uiso 1 1 d . U . . .
H17B H 0.619(7) 0.419(7) 0.523(3) 0.110 Uiso 1 1 d D U . . .
O19 O 1.0416(5) 0.4629(4) 0.0556(2) 0.0762(14) Uani 1 1 d . . . . .
H19A H 0.998(7) 0.411(7) 0.068(4) 0.114 Uiso 1 1 d . U . . .
O18 O 0.5306(6) 0.4303(5) 0.4467(3) 0.106(2) Uani 1 1 d D U . . .

loop_
_atom_site_aniso_label
_atom_site_aniso_U_11
_atom_site_aniso_U_22
_atom_site_aniso_U_33
_atom_site_aniso_U_23
_atom_site_aniso_U_13
_atom_site_aniso_U_12
N1 0.0130(14) 0.0421(19) 0.0317(17) -0.002(2) -0.0001(15) 0.0033(15)
O1 0.0335(19) 0.0316(16) 0.0220(15) -0.0015(12) 0.0032(13) -0.0016(13)
P1 0.0192(5) 0.0262(5) 0.0247(5) -0.0006(4) -0.0005(4) -0.0010(4)
Cd1 0.01277(11) 0.02885(13) 0.02544(13) -0.00002(13) -0.00033(12) 0.00075(12)
C1 0.018(2) 0.051(3) 0.036(3) -0.006(2) -0.0018(19) 0.007(2)
C1A 0.025(2) 0.077(4) 0.030(3) -0.007(3) 0.000(2) 0.000(3)
C2 0.018(2) 0.064(4) 0.034(2) 0.000(2) 0.0005(18) 0.001(2)
P2 0.0169(5) 0.0231(5) 0.0232(5) 0.0022(4) 0.0017(4) 0.0007(4)
O2 0.0313(16) 0.0251(14) 0.0270(14) 0.0026(11) -0.0004(15) -0.0010(14)
N2 0.0178(16) 0.037(2) 0.033(2) 0.0028(16) 0.0012(13) 0.0018(15)
O3 0.0313(19) 0.0375(17) 0.0382(18) -0.0064(14) -0.0054(16) 0.0020(15)
C3 0.021(2) 0.036(2) 0.030(3) -0.0001(19) 0.0009(17) 0.0015(18)
N3 0.0163(18) 0.089(4) 0.044(3) 0.001(3) -0.0010(17) 0.002(2)
C4 0.021(2) 0.036(2) 0.028(3) 0.0048(18) 0.0038(16) -0.0003(18)
O4 0.0442(19) 0.0321(17) 0.0334(17) 0.0049(13) -0.0011(17) 0.0044(17)
N4 0.0176(18) 0.089(4) 0.048(3) 0.007(3) 0.0038(17) 0.004(2)
C5 0.026(2) 0.057(3) 0.028(2) -0.015(2) 0.001(2) -0.001(2)
O5 0.065(3) 0.0298(17) 0.0312(18) 0.0036(14) -0.0171(18) -0.0002(17)
N5 0.0180(19) 0.094(4) 0.025(2) 0.002(2) 0.0044(16) -0.004(2)
C6 0.034(3) 0.036(3) 0.032(2) 0.000(2) 0.015(2) -0.003(2)
N6 0.0184(19) 0.060(3) 0.027(2) -0.002(2) 0.0041(16) -0.0002(18)
O6 0.0234(16) 0.0379(18) 0.046(2) -0.0015(16) -0.0018(15) -0.0072(14)
C7 0.019(2) 0.047(3) 0.033(3) -0.003(2) 0.0014(17) 0.0061(19)
O7 0.0217(15) 0.060(2) 0.0241(15) -0.0096(14) 0.0011(14) 0.0022(17)
N7 0.022(2) 0.063(3) 0.030(2) 0.014(2) -0.0005(17) -0.001(2)
O8 0.034(2) 0.055(2) 0.0353(19) -0.0152(17) -0.0074(16) 0.0111(18)
N8 0.0193(19) 0.053(3) 0.029(2) -0.0047(19) -0.0010(16) -0.0006(18)
C8 0.018(2) 0.054(3) 0.036(3) 0.007(2) -0.0006(19) 0.002(2)
C9 0.017(2) 0.051(3) 0.026(3) 0.004(2) 0.0029(16) -0.0036(19)
N9 0.0203(18) 0.057(3) 0.029(2) 0.000(2) 0.0006(16) 0.0018(18)
O9 0.054(2) 0.052(2) 0.0330(19) 0.0085(17) 0.0031(18) -0.0061(19)
N10 0.023(2) 0.065(3) 0.028(2) -0.001(2) 0.0005(17) 0.004(2)
C10 0.0149(18) 0.048(3) 0.049(3) 0.001(3) 0.003(2) 0.006(2)
O10 0.0233(19) 0.149(5) 0.0315(19) -0.005(2) 0.0067(17) -0.005(3)
C11 0.019(2) 0.067(4) 0.036(3) -0.006(2) -0.008(2) 0.003(2)
O11 0.0311(16) 0.0321(15) 0.0318(15) -0.0015(13) -0.0006(15) -0.0052(15)
O12 0.0223(17) 0.0401(19) 0.0407(19) -0.0017(16) -0.0073(15) 0.0051(14)
C12 0.020(2) 0.061(3) 0.040(3) 0.002(3) -0.004(2) 0.003(3)
C13 0.022(2) 0.059(3) 0.031(3) -0.004(2) 0.002(2) 0.001(2)
O13 0.048(2) 0.0297(16) 0.047(2) 0.0032(15) 0.0324(18) 0.0021(16)
C14 0.019(2) 0.069(4) 0.028(2) 0.004(2) 0.0039(19) -0.005(2)
O14 0.0313(18) 0.0425(19) 0.0363(19) 0.0014(16) -0.0116(15) -0.0003(15)
C15 0.027(2) 0.042(3) 0.024(2) -0.0007(19) 0.0022(17) -0.0022(19)
O15 0.042(2) 0.053(2) 0.039(2) 0.0161(18) -0.0014(17) -0.0004(19)
C16 0.021(2) 0.039(3) 0.025(2) 0.0004(19) 0.0001(17) 0.0020(18)
O16 0.0193(17) 0.130(4) 0.0359(19) -0.017(2) 0.0044(17) -0.001(2)
C17 0.032(3) 0.044(3) 0.023(2) -0.005(2) 0.0041(19) 0.000(2)
C18 0.0148(17) 0.050(3) 0.043(2) -0.004(3) 0.001(2) 0.000(2)
C19 0.019(2) 0.055(4) 0.035(3) -0.004(2) -0.0035(19) 0.004(2)
C20 0.020(2) 0.069(4) 0.038(3) -0.001(3) 0.005(2) 0.001(2)
C21 0.020(2) 0.065(4) 0.035(3) 0.007(2) 0.007(2) 0.002(2)
C22 0.018(2) 0.052(3) 0.038(3) 0.006(3) 0.0045(18) 0.004(2)
C23 0.027(3) 0.084(4) 0.031(3) -0.012(3) 0.000(2) -0.010(3)
C24 0.043(3) 0.051(3) 0.043(3) -0.007(3) 0.013(3) -0.005(3)
C25 0.025(3) 0.129(7) 0.028(3) -0.005(3) -0.003(2) -0.014(3)
C26 0.076(5) 0.068(4) 0.031(3) 0.003(3) 0.001(3) -0.031(4)
C27 0.117(7) 0.092(6) 0.038(4) 0.023(4) -0.022(4) -0.063(5)
O20 0.056(3) 0.044(2) 0.077(3) -0.006(2) -0.029(3) 0.005(2)
O17 0.078(4) 0.047(3) 0.095(5) 0.018(3) 0.022(3) -0.016(3)
O19 0.097(4) 0.064(3) 0.068(3) -0.006(3) 0.011(3) -0.015(4)
O18 0.099(4) 0.117(4) 0.101(4) 0.014(3) 0.016(4) -0.011(4)

loop_
_atom_type_symbol
_atom_type_description
_atom_type_scat_dispersion_real
_atom_type_scat_dispersion_imag
_atom_type_scat_source
C C 0.0033 0.0016 'International Tables Vol C Tables 4.2.6.8 and 6.1.1.4'
H H 0.0000 0.0000 'International Tables Vol C Tables 4.2.6.8 and 6.1.1.4'
Cd Cd -0.8075 1.2024 'International Tables Vol C Tables 4.2.6.8 and 6.1.1.4'
N N 0.0061 0.0033 'International Tables Vol C Tables 4.2.6.8 and 6.1.1.4'
O O 0.0106 0.0060 'International Tables Vol C Tables 4.2.6.8 and 6.1.1.4'
P P 0.1023 0.0942 'International Tables Vol C Tables 4.2.6.8 and 6.1.1.4'

loop_
_geom_angle_atom_site_label_1
_geom_angle_atom_site_label_2
_geom_angle_atom_site_label_3
_geom_angle
_geom_angle_site_symmetry_1
_geom_angle_site_symmetry_3
_geom_angle_publ_flag
C2 N1 Cd1 123.4(3) . . ?
C2 N1 C8 118.2(4) . . ?
C8 N1 Cd1 118.4(3) . . ?
P1 O1 Cd1 136.24(19) . . ?
O1 P1 O5 112.03(19) . . ?
O1 P1 O7 104.43(18) . . ?
O5 P1 O7 105.4(2) . . ?
O6 P1 O1 117.6(2) . . ?
O6 P1 O5 107.1(2) . . ?
O6 P1 O7 109.5(2) . . ?
N1 Cd1 O2 92.75(13) . . ?
N1 Cd1 N2 171.39(14) . 1_655 ?
N1 Cd1 O3 86.47(14) . . ?
O1 Cd1 N1 96.34(13) . . ?
O1 Cd1 O2 84.42(11) . . ?
O1 Cd1 N2 91.19(13) . 1_655 ?
O1 Cd1 O3 174.74(12) . . ?
O1 Cd1 O4 92.33(12) . . ?
N2 Cd1 O2 92.13(13) 1_655 . ?
O3 Cd1 O2 91.02(11) . . ?
O3 Cd1 N2 86.35(14) . 1_655 ?
O4 Cd1 N1 89.53(14) . . ?
O4 Cd1 O2 176.22(12) . . ?
O4 Cd1 N2 85.99(14) . 1_655 ?
O4 Cd1 O3 92.14(12) . . ?
C7 C1 H1 118.7 . . ?
C7 C1 N8 122.6(4) . . ?
N8 C1 H1 118.7 . . ?
N5 C1A N6 115.0(5) . . ?
O10 C1A N5 123.3(5) . . ?
O10 C1A N6 121.7(5) . . ?
N1 C2 H2 118.6 . . ?
N1 C2 C11 122.9(5) . . ?
C11 C2 H2 118.6 . . ?
O2 P2 O13 107.38(18) . . ?
O11 P2 O2 113.21(18) . . ?
O11 P2 O12 112.9(2) . . ?
O11 P2 O13 102.9(2) . . ?
O12 P2 O2 111.6(2) . . ?
O12 P2 O13 108.1(2) . . ?
P2 O2 Cd1 127.98(17) . . ?
C19 N2 Cd1 122.1(3) . 1_455 ?
C19 N2 C22 118.2(4) . . ?
C22 N2 Cd1 119.4(3) . 1_455 ?
Cd1 O3 H3A 116.3 . . ?
Cd1 O3 H3B 115.2 . . ?
H3A O3 H3B 97.9 . . ?
N9 C3 C7 121.0(4) . . ?
N10 C3 C7 120.0(4) . . ?
N10 C3 N9 118.9(4) . . ?
N4 N3 C18 116.2(5) . . ?
N6 C4 C9 117.6(4) . . ?
N7 C4 N6 120.9(4) . . ?
N7 C4 C9 121.5(4) . . ?
Cd1 O4 H4A 115.1 . . ?
Cd1 O4 H4B 114.4 . . ?
H4A O4 H4B 99.2 . . ?
N3 N4 C10 112.7(5) . . ?
H5A C5 H5B 108.3 . . ?
O7 C5 H5A 109.9 . . ?
O7 C5 H5B 109.9 . . ?
O7 C5 C17 108.8(4) . . ?
C17 C5 H5A 109.9 . . ?
C17 C5 H5B 109.9 . . ?
P1 O5 H5 109.5 . . ?
C1A N5 C14 121.3(5) . . ?
C1A N5 C25 119.1(4) . . ?
C14 N5 C25 118.8(4) . . ?
O15 C6 H6 108.8 . . ?
O15 C6 C16 112.1(4) . . ?
O15 C6 C27 113.8(5) . . ?
C16 C6 H6 108.8 . . ?
C27 C6 H6 108.8 . . ?
C27 C6 C16 104.3(5) . . ?
C1A N6 H6A 117.5 . . ?
C4 N6 C1A 125.0(4) . . ?
C4 N6 H6A 117.5 . . ?
C1 C7 C3 116.7(4) . . ?
C1 C7 H7 121.7 . . ?
C3 C7 H7 121.7 . . ?
C5 O7 P1 121.7(3) . . ?
C4 N7 H7A 120.0 . . ?
C4 N7 H7B 120.0 . . ?
H7A N7 H7B 120.0 . . ?
C17 O8 C25 108.0(5) . . ?
C1 N8 C13 120.2(4) . . ?
C1 N8 C23 120.9(4) . . ?
C13 N8 C23 118.9(4) . . ?
N1 C8 H8 119.1 . . ?
N1 C8 C21 121.9(5) . . ?
C21 C8 H8 119.1 . . ?
C4 C9 H9 120.5 . . ?
C14 C9 C4 119.0(4) . . ?
C14 C9 H9 120.5 . . ?
C3 N9 C13 121.4(4) . . ?
C24 O9 H9A 109.5 . . ?
C3 N10 H10A 120.0 . . ?
C3 N10 H10B 120.0 . . ?
H10A N10 H10B 120.0 . . ?
C12 C10 N4 122.8(5) . . ?
C20 C10 N4 116.6(5) . . ?
C20 C10 C12 120.6(4) . . ?
C2 C11 H11 120.9 . . ?
C18 C11 C2 118.2(5) . . ?
C18 C11 H11 120.9 . . ?
C10 C12 H12 121.6 . . ?
C10 C12 C22 116.8(5) . . ?
C22 C12 H12 121.6 . . ?
N9 C13 N8 118.0(4) . . ?
O16 C13 N8 119.4(5) . . ?
O16 C13 N9 122.6(5) . . ?
C15 O13 P2 125.5(3) . . ?
N5 C14 H14 118.9 . . ?
C9 C14 N5 122.1(5) . . ?
C9 C14 H14 118.9 . . ?
C23 O14 C16 109.3(4) . . ?
O13 C15 H15A 110.0 . . ?
O13 C15 H15B 110.0 . . ?
O13 C15 C16 108.3(4) . . ?
H15A C15 H15B 108.4 . . ?
C16 C15 H15A 110.0 . . ?
C16 C15 H15B 110.0 . . ?
C6 O15 H15 109.5 . . ?
C6 C16 H16 109.0 . . ?
O14 C16 C6 106.1(4) . . ?
O14 C16 C15 107.9(4) . . ?
O14 C16 H16 109.0 . . ?
C15 C16 C6 115.7(4) . . ?
C15 C16 H16 109.0 . . ?
C5 C17 H17 108.4 . . ?
C5 C17 C24 113.1(5) . . ?
O8 C17 C5 110.7(4) . . ?
O8 C17 H17 108.4 . . ?
O8 C17 C24 107.8(4) . . ?
C24 C17 H17 108.4 . . ?
C11 C18 N3 125.2(5) . . ?
C21 C18 N3 115.5(5) . . ?
C21 C18 C11 119.3(4) . . ?
N2 C19 H19 118.7 . . ?
N2 C19 C20 122.6(5) . . ?
C20 C19 H19 118.7 . . ?
C10 C20 C19 118.0(5) . . ?
C10 C20 H20 121.0 . . ?
C19 C20 H20 121.0 . . ?
C8 C21 H21 120.2 . . ?
C18 C21 C8 119.5(5) . . ?
C18 C21 H21 120.2 . . ?
N2 C22 C12 123.7(5) . . ?
N2 C22 H22 118.1 . . ?
C12 C22 H22 118.1 . . ?
N8 C23 H23 109.5 . . ?
N8 C23 C27 114.5(6) . . ?
O14 C23 N8 106.2(4) . . ?
O14 C23 H23 109.5 . . ?
O14 C23 C27 107.4(5) . . ?
C27 C23 H23 109.5 . . ?
O9 C24 C17 109.4(4) . . ?
O9 C24 H24 109.9 . . ?
O9 C24 C26 113.5(5) . . ?
C17 C24 H24 109.9 . . ?
C26 C24 C17 104.1(5) . . ?
C26 C24 H24 109.9 . . ?
N5 C25 H25 110.4 . . ?
N5 C25 C26 113.5(6) . . ?
O8 C25 N5 105.7(5) . . ?
O8 C25 H25 110.4 . . ?
O8 C25 C26 106.1(5) . . ?
C26 C25 H25 110.4 . . ?
C24 C26 C25 102.6(5) . . ?
C24 C26 H26A 111.3 . . ?
C24 C26 H26B 111.3 . . ?
C25 C26 H26A 111.3 . . ?
C25 C26 H26B 111.3 . . ?
H26A C26 H26B 109.2 . . ?
C6 C27 C23 107.1(5) . . ?
C6 C27 H27A 110.3 . . ?
C6 C27 H27B 110.3 . . ?
C23 C27 H27A 110.3 . . ?
C23 C27 H27B 110.3 . . ?
H27A C27 H27B 108.5 . . ?
H20A O20 H20B 123(7) . . ?
H17A O17 H17B 124(10) . . ?

loop_
_geom_bond_atom_site_label_1
_geom_bond_atom_site_label_2
_geom_bond_distance
_geom_bond_site_symmetry_2
_geom_bond_publ_flag
N1 Cd1 2.313(3) . ?
N1 C2 1.327(6) . ?
N1 C8 1.337(6) . ?
O1 P1 1.495(3) . ?
O1 Cd1 2.245(3) . ?
P1 O5 1.563(3) . ?
P1 O6 1.490(4) . ?
P1 O7 1.599(4) . ?
Cd1 O2 2.332(3) . ?
Cd1 N2 2.325(4) 1_655 ?
Cd1 O3 2.319(3) . ?
Cd1 O4 2.300(3) . ?
C1 H1 0.9300 . ?
C1 C7 1.338(7) . ?
C1 N8 1.350(6) . ?
C1A N5 1.376(7) . ?
C1A N6 1.388(7) . ?
C1A O10 1.214(6) . ?
C2 H2 0.9300 . ?
C2 C11 1.390(7) . ?
P2 O2 1.520(3) . ?
P2 O11 1.496(3) . ?
P2 O12 1.517(4) . ?
P2 O13 1.607(3) . ?
N2 C19 1.326(6) . ?
N2 C22 1.327(6) . ?
O3 H3A 1.0007 . ?
O3 H3B 0.9959 . ?
C3 C7 1.426(6) . ?
C3 N9 1.335(6) . ?
C3 N10 1.322(6) . ?
N3 N4 1.194(6) . ?
N3 C18 1.435(6) . ?
C4 N6 1.346(6) . ?
C4 N7 1.307(6) . ?
C4 C9 1.417(6) . ?
O4 H4A 0.9626 . ?
O4 H4B 0.9618 . ?
N4 C10 1.436(6) . ?
C5 H5A 0.9700 . ?
C5 H5B 0.9700 . ?
C5 O7 1.420(5) . ?
C5 C17 1.499(7) . ?
O5 H5 0.8200 . ?
N5 C14 1.383(6) . ?
N5 C25 1.504(7) . ?
C6 H6 0.9800 . ?
C6 O15 1.411(6) . ?
C6 C16 1.537(7) . ?
C6 C27 1.496(9) . ?
N6 H6A 0.8600 . ?
C7 H7 0.9300 . ?
N7 H7A 0.8600 . ?
N7 H7B 0.8600 . ?
O8 C17 1.430(6) . ?
O8 C25 1.434(7) . ?
N8 C13 1.400(6) . ?
N8 C23 1.471(7) . ?
C8 H8 0.9300 . ?
C8 C21 1.386(7) . ?
C9 H9 0.9300 . ?
C9 C14 1.322(7) . ?
N9 C13 1.352(7) . ?
O9 H9A 0.8200 . ?
O9 C24 1.402(7) . ?
N10 H10A 0.8600 . ?
N10 H10B 0.8600 . ?
C10 C12 1.375(7) . ?
C10 C20 1.374(7) . ?
C11 H11 0.9300 . ?
C11 C18 1.374(7) . ?
C12 H12 0.9300 . ?
C12 C22 1.393(6) . ?
C13 O16 1.246(6) . ?
O13 C15 1.428(6) . ?
C14 H14 0.9300 . ?
O14 C16 1.438(6) . ?
O14 C23 1.427(7) . ?
C15 H15A 0.9700 . ?
C15 H15B 0.9700 . ?
C15 C16 1.511(6) . ?
O15 H15 0.8200 . ?
C16 H16 0.9800 . ?
C17 H17 0.9800 . ?
C17 C24 1.515(8) . ?
C18 C21 1.358(7) . ?
C19 H19 0.9300 . ?
C19 C20 1.391(7) . ?
C20 H20 0.9300 . ?
C21 H21 0.9300 . ?
C22 H22 0.9300 . ?
C23 H23 0.9800 . ?
C23 C27 1.508(10) . ?
C24 H24 0.9800 . ?
C24 C26 1.469(9) . ?
C25 H25 0.9800 . ?
C25 C26 1.528(11) . ?
C26 H26A 0.9700 . ?
C26 H26B 0.9700 . ?
C27 H27A 0.9700 . ?
C27 H27B 0.9700 . ?
O20 H20A 0.88(9) . ?
O20 H20B 0.97(8) . ?
O17 H17A 0.68(10) . ?
O17 H17B 0.84(3) . ?
O19 H19A 1.00(10) . ?

loop_
_geom_hbond_atom_site_label_D
_geom_hbond_atom_site_label_H
_geom_hbond_atom_site_label_A
_geom_hbond_distance_DH
_geom_hbond_distance_HA
_geom_hbond_distance_DA
_geom_hbond_angle_DHA
_geom_hbond_site_symmetry_A
_geom_hbond_publ_flag
O3 H3A O20 1.00 1.84 2.773(6) 153.6 . yes
O4 H4A O11 0.96 1.79 2.662(4) 149.6 3_755 yes
O4 H4B O19 0.96 2.00 2.851(6) 147.1 . yes
O5 H5 O2 0.82 1.74 2.559(5) 173.2 . yes
N6 H6A N9 0.86 2.00 2.854(6) 173.7 3_655 yes
N7 H7A O16 0.86 1.91 2.772(6) 175.9 3_655 yes
O9 H9A O17 0.82 1.86 2.643(7) 159.7 . yes
O15 H15 O12 0.82 2.12 2.780(5) 137.3 4_456 yes
O20 H20A O9 0.88(9) 1.93(9) 2.808(6) 175(9) 2_664 yes
O20 H20B O6 0.97(8) 1.76(6) 2.679(6) 157(5) 3_745 yes
O17 H17A O12 0.68(10) 2.05(10) 2.728(6) 179(14) 4_456 yes
O17 H17B O18 0.84(3) 2.01(3) 2.843(10) 169(11) . yes
O19 H19A O20 1.00(10) 1.88(10) 2.851(8) 165(8) . yes

loop_
_geom_torsion_atom_site_label_1
_geom_torsion_atom_site_label_2
_geom_torsion_atom_site_label_3
_geom_torsion_atom_site_label_4
_geom_torsion
_geom_torsion_site_symmetry_1
_geom_torsion_site_symmetry_2
_geom_torsion_site_symmetry_3
_geom_torsion_site_symmetry_4
_geom_torsion_publ_flag
N1 C2 C11 C18 0.9(9) . . . . ?
N1 C8 C21 C18 2.9(9) . . . . ?
O1 P1 O7 C5 -170.8(4) . . . . ?
Cd1 N1 C2 C11 177.8(4) . . . . ?
Cd1 N1 C8 C21 -179.8(4) . . . . ?
Cd1 O1 P1 O5 4.7(4) . . . . ?
Cd1 O1 P1 O6 129.5(3) . . . . ?
Cd1 O1 P1 O7 -108.9(3) . . . . ?
Cd1 N2 C19 C20 171.6(4) 1_455 . . . ?
Cd1 N2 C22 C12 -173.6(5) 1_455 . . . ?
C1 N8 C13 N9 -2.1(8) . . . . ?
C1 N8 C13 O16 178.7(6) . . . . ?
C1 N8 C23 O14 42.8(7) . . . . ?
C1 N8 C23 C27 -75.5(7) . . . . ?
C1A N5 C14 C9 0.4(10) . . . . ?
C1A N5 C25 O8 -136.4(6) . . . . ?
C1A N5 C25 C26 107.8(7) . . . . ?
C2 N1 C8 C21 -2.4(8) . . . . ?
C2 C11 C18 N3 179.1(5) . . . . ?
C2 C11 C18 C21 -0.4(9) . . . . ?
P2 O13 C15 C16 141.4(4) . . . . ?
O2 P2 O13 C15 -32.1(5) . . . . ?
N2 C19 C20 C10 2.0(9) . . . . ?
C3 N9 C13 N8 0.8(9) . . . . ?
C3 N9 C13 O16 180.0(6) . . . . ?
N3 N4 C10 C12 8.4(10) . . . . ?
N3 N4 C10 C20 -172.3(6) . . . . ?
N3 C18 C21 C8 179.0(5) . . . . ?
C4 C9 C14 N5 -0.2(9) . . . . ?
N4 N3 C18 C11 13.8(9) . . . . ?
N4 N3 C18 C21 -166.7(6) . . . . ?
N4 C10 C12 C22 178.4(6) . . . . ?
N4 C10 C20 C19 180.0(6) . . . . ?
C5 C17 C24 O9 136.6(5) . . . . ?
C5 C17 C24 C26 -101.7(6) . . . . ?
O5 P1 O7 C5 71.0(4) . . . . ?
N5 C1A N6 C4 0.1(9) . . . . ?
N5 C25 C26 C24 148.3(5) . . . . ?
N6 C1A N5 C14 -0.4(9) . . . . ?
N6 C1A N5 C25 -170.4(6) . . . . ?
N6 C4 C9 C14 -0.1(8) . . . . ?
O6 P1 O7 C5 -44.0(4) . . . . ?
C7 C1 N8 C13 1.7(9) . . . . ?
C7 C1 N8 C23 -179.4(5) . . . . ?
C7 C3 N9 C13 0.9(8) . . . . ?
O7 C5 C17 O8 -62.0(5) . . . . ?
O7 C5 C17 C24 59.1(6) . . . . ?
N7 C4 N6 C1A 179.8(6) . . . . ?
N7 C4 C9 C14 -179.8(5) . . . . ?
O8 C17 C24 O9 -100.7(5) . . . . ?
O8 C17 C24 C26 21.0(6) . . . . ?
O8 C25 C26 C24 32.6(6) . . . . ?
N8 C1 C7 C3 0.0(8) . . . . ?
N8 C23 C27 C6 120.9(6) . . . . ?
C8 N1 C2 C11 0.4(8) . . . . ?
C9 C4 N6 C1A 0.1(8) . . . . ?
N9 C3 C7 C1 -1.4(8) . . . . ?
O9 C24 C26 C25 87.2(6) . . . . ?
N10 C3 C7 C1 179.9(5) . . . . ?
N10 C3 N9 C13 179.6(5) . . . . ?
C10 C12 C22 N2 1.5(11) . . . . ?
O10 C1A N5 C14 -179.2(6) . . . . ?
O10 C1A N5 C25 10.8(11) . . . . ?
O10 C1A N6 C4 178.9(6) . . . . ?
C11 C18 C21 C8 -1.4(9) . . . . ?
O11 P2 O2 Cd1 -26.3(3) . . . . ?
O11 P2 O13 C15 -151.8(4) . . . . ?
O12 P2 O2 Cd1 102.4(3) . . . . ?
O12 P2 O13 C15 88.5(4) . . . . ?
C12 C10 C20 C19 -0.7(9) . . . . ?
C13 N8 C23 O14 -138.4(5) . . . . ?
C13 N8 C23 C27 103.3(7) . . . . ?
O13 P2 O2 Cd1 -139.2(3) . . . . ?
O13 C15 C16 C6 54.6(5) . . . . ?
O13 C15 C16 O14 -64.0(5) . . . . ?
C14 N5 C25 O8 53.4(8) . . . . ?
C14 N5 C25 C26 -62.5(8) . . . . ?
O14 C23 C27 C6 3.3(8) . . . . ?
O15 C6 C16 O14 -145.4(4) . . . . ?
O15 C6 C16 C15 95.1(5) . . . . ?
O15 C6 C27 C23 133.7(6) . . . . ?
C16 C6 C27 C23 11.2(7) . . . . ?
C16 O14 C23 N8 -140.7(4) . . . . ?
C16 O14 C23 C27 -17.8(6) . . . . ?
C17 C5 O7 P1 -155.0(4) . . . . ?
C17 O8 C25 N5 -140.9(5) . . . . ?
C17 O8 C25 C26 -20.0(6) . . . . ?
C17 C24 C26 C25 -31.7(6) . . . . ?
C18 N3 N4 C10 -179.9(5) . . . . ?
C19 N2 C22 C12 -0.4(9) . . . . ?
C20 C10 C12 C22 -0.9(10) . . . . ?
C22 N2 C19 C20 -1.4(8) . . . . ?
C23 N8 C13 N9 179.0(5) . . . . ?
C23 N8 C13 O16 -0.2(9) . . . . ?
C23 O14 C16 C6 25.0(5) . . . . ?
C23 O14 C16 C15 149.5(4) . . . . ?
C25 N5 C14 C9 170.5(6) . . . . ?
C25 O8 C17 C5 123.9(5) . . . . ?
C25 O8 C17 C24 -0.2(5) . . . . ?
C27 C6 C16 O14 -21.8(6) . . . . ?
C27 C6 C16 C15 -141.4(5) . . . . ?

loop_
_smtbx_masks_void_nr
_smtbx_masks_void_average_x
_smtbx_masks_void_average_y
_smtbx_masks_void_average_z
_smtbx_masks_void_volume
_smtbx_masks_void_count_electrons
_smtbx_masks_void_content
1 -0.148 0.021 0.965 72.7 11.7 ?
2 0.148 0.521 0.535 72.7 12.1 ?
3 0.352 0.479 0.035 72.7 11.8 ?
4 0.648 -0.021 0.465 72.7 12.0 ?
